data_7714351
loop_
_publ_author_name
'HADRANE, Bachchar'
'Deniard, Philippe'
'Gautier, Nicolas'
'Paris, Michael'
'Payen, Christophe'
'Dessapt, R\'emi'

_publ_section_title
;
 Micro- and nanostructured layered-kagome zinc orthovanadate
 BaZn3(VO4)2(OH)2
;
_journal_name_full 'Dalton Transactions'
_journal_paper_doi 10.1039/D3DT03117A
_journal_year 2023
_chemical_formula_sum 'Ba H2 O10 V2 Zn3'
_chemical_formula_weight 597.4
_space_group_IT_number 166
_space_group_name_Hall '-R 3 2"'
_space_group_name_H-M_alt 'R -3 m :H'
_symmetry_cell_setting trigonal
_symmetry_Int_Tables_number 166
_symmetry_space_group_name_Hall '-R 3 2"'
_symmetry_space_group_name_H-M 'R -3 m :H'
_cell_angle_alpha 90
_cell_angle_beta 90
_cell_angle_gamma 120
_cell_formula_units_Z 3
_cell_length_a 5.97318(18)
_cell_length_b 5.97318(18)
_cell_length_c 20.9890(6)
_cell_measurement_temperature 293
_cell_volume 648.54(3)
_diffrn_ambient_temperature 293
_diffrn_measurement_device 'Bruker D8 Advance'
_diffrn_measurement_device_type Bragg-Brentano
_diffrn_radiation_probe x-ray
_diffrn_radiation_type 'Cu K\a'
_diffrn_radiation_wavelength 1.540593
_exptl_absorpt_coefficient_mu 61.945
_exptl_crystal_density_diffrn 4.5886
_exptl_crystal_F_000 816
_pd_meas_2theta_range_inc 0.013
_pd_meas_2theta_range_max 89.731
_pd_meas_2theta_range_min 5.000
_pd_meas_number_of_points 6458
_pd_proc_2theta_range_inc 0.013
_pd_proc_2theta_range_max 89.731
_pd_proc_2theta_range_min 10.984
_pd_proc_ls_background_function '9 Legendre polynoms'
_pd_proc_ls_pref_orient_corr 'March & Dollase'
_pd_proc_ls_profile_function Pseudo-Voigt
_pd_proc_ls_prof_R_factor 0.083052
_pd_proc_ls_prof_wR_expected 0.062474
_pd_proc_ls_prof_wR_factor 0.113356
_refine_diff_density_max 0.55
_refine_diff_density_min -1.21
_refine_ls_goodness_of_fit_all 1.8146
_refine_ls_hydrogen_treatment constr
_refine_ls_number_constraints 0
_refine_ls_number_parameters 30
_refine_ls_number_restraints 0
_refine_ls_R_factor_all 0.0346
_refine_ls_R_factor_gt 0.0334
_refine_ls_shift/su_max 0.0000
_refine_ls_shift/su_mean 0.0000
_refine_ls_weighting_scheme sigma
_refine_ls_wR_factor_all 0.0417
_refine_ls_wR_factor_gt 0.0417
_cod_data_source_file d3dt03117a2.cif
_cod_data_source_block I
_cod_depositor_comments
;
The following automatic conversions were performed:

data item '_diffrn_radiation_probe' value 'X-ray' was changed to
'x-ray' in accordance with the
/home/data/users/saulius/crontab/automatic-downloads/rss-feeds/RSC/lib/dictionaries/cif_core.dic
dictionary named 'cif_core.dic' version 2.4.2 last updated on
2011-04-26.

Automatic conversion script
Id: cif_fix_values 8170 2020-07-09 18:12:32Z antanas 
;
_cod_original_sg_symbol_Hall '-R 3;-2"'
_cod_original_sg_symbol_H-M 'R -3 m'
_cod_original_formula_sum 'Ba1 H2 O10 V2 Zn3'
_cod_database_code 7714351
_publcif_datablock.id {a4e7ea09-8302-4719-8537-acdf769d1144}

_publcif_info_exptl_table_max_cols 4
_publcif_info_exptl_table_use_headnotes n
_publcif_funding_html
;
;

loop_
_space_group_symop_id
_space_group_symop_operation_xyz
1 x,y,z
2 -y,x-y,z
3 -x+y,-x,z
4 y,x,-z
5 x-y,-y,-z
6 -x,-x+y,-z
7 -x,-y,-z
8 y,-x+y,-z
9 x-y,x,-z
10 -y,-x,z
11 -x+y,y,z
12 x,x-y,z
13 x+2/3,y+1/3,z+1/3
14 -y+2/3,x-y+1/3,z+1/3
15 -x+y+2/3,-x+1/3,z+1/3
16 y+2/3,x+1/3,-z+1/3
17 x-y+2/3,-y+1/3,-z+1/3
18 -x+2/3,-x+y+1/3,-z+1/3
19 -x+2/3,-y+1/3,-z+1/3
20 y+2/3,-x+y+1/3,-z+1/3
21 x-y+2/3,x+1/3,-z+1/3
22 -y+2/3,-x+1/3,z+1/3
23 -x+y+2/3,y+1/3,z+1/3
24 x+2/3,x-y+1/3,z+1/3
25 x+1/3,y+2/3,z+2/3
26 -y+1/3,x-y+2/3,z+2/3
27 -x+y+1/3,-x+2/3,z+2/3
28 y+1/3,x+2/3,-z+2/3
29 x-y+1/3,-y+2/3,-z+2/3
30 -x+1/3,-x+y+2/3,-z+2/3
31 -x+1/3,-y+2/3,-z+2/3
32 y+1/3,-x+y+2/3,-z+2/3
33 x-y+1/3,x+2/3,-z+2/3
34 -y+1/3,-x+2/3,z+2/3
35 -x+y+1/3,y+2/3,z+2/3
36 x+1/3,x-y+2/3,z+2/3

loop_
_atom_site_label
_atom_site_type_symbol
_atom_site_fract_x
_atom_site_fract_y
_atom_site_fract_z
_atom_site_adp_type
_atom_site_U_iso_or_equiv
_atom_site_site_symmetry_multiplicity
_atom_site_occupancy
_atom_site_calc_flag
_atom_site_refinement_flags
_atom_site_disorder_assembly
_atom_site_disorder_group
Ba1 Ba 0.666667 0.333333 0.833333 Uani 0.060(2) 3 1 d . . .
Zn1 Zn 0.833333 0.666667 0.666667 Uani 0.050(3) 9 1 d . . .
V1 V 0.333333 -0.333333 0.7555(3) Uani 0.041(3) 6 1 d . . .
O1 O 0.333333 -0.333333 0.8349(9) Uiso 0.041(3) 6 1 d . . .
O2 O 0.4908(15) 0.5092(15) 0.7313(4) Uiso 0.041(3) 18 1 d . . .
O3 O 1 1 0.7098(11) Uiso 0.041(3) 6 1 d . . .
H1 H 1 1 0.7494 Uiso 0.015 6 1 d . . .

loop_
_atom_site_aniso_label
_atom_site_aniso_type_symbol
_atom_site_aniso_U_11
_atom_site_aniso_U_22
_atom_site_aniso_U_33
_atom_site_aniso_U_12
_atom_site_aniso_U_13
_atom_site_aniso_U_23
Ba1 Ba 0.076(3) 0.076(3) 0.029(3) 0.0380(17) 0 0
Zn1 Zn 0.054(3) 0.053(4) 0.044(3) 0.026(2) -0.0008(15) -0.002(3)
V1 V 0.046(4) 0.046(4) 0.033(4) 0.023(2) 0 0

loop_
_atom_type_symbol
_atom_type_scat_dispersion_real
_atom_type_scat_dispersion_imag
_atom_type_scat_source
Ba -1.0456 8.4617 'International Tables Vol C tables 4.2.6.8 and 6.1.1.1'
H 0.0000 0.0000 'International Tables Vol C tables 4.2.6.8 and 6.1.1.1'
O 0.0492 0.0322 'International Tables Vol C tables 4.2.6.8 and 6.1.1.1'
V 0.0687 2.1097 'International Tables Vol C tables 4.2.6.8 and 6.1.1.1'
Zn -1.5491 0.6778 'International Tables Vol C tables 4.2.6.8 and 6.1.1.1'

loop_
_exptl_crystal_face_index_h
_exptl_crystal_face_index_k
_exptl_crystal_face_index_l
_exptl_crystal_face_perp_dist
? ? ? ?

loop_
_geom_angle_atom_site_label_1
_geom_angle_atom_site_label_2
_geom_angle_atom_site_label_3
_geom_angle_site_symmetry_1
_geom_angle_site_symmetry_2
_geom_angle_site_symmetry_3
_geom_angle
_geom_angle_publ_flag
O1 Ba1 O1 . . 1_565 119.991(8) ?
O1 Ba1 O1 . . 1_665 119.991(8) ?
O1 Ba1 O1 . . 28_546 60.009(8) ?
O1 Ba1 O1 . . 28_646 60.009(8) ?
O1 Ba1 O1 . . 28_656 180 ?
O1 Ba1 O2 . . . 109.3(3) ?
O1 Ba1 O2 . . 2_655 50.2(4) ?
O1 Ba1 O2 . . 3_665 109.3(3) ?
O1 Ba1 O2 . . 28_546 70.7(3) ?
O1 Ba1 O2 . . 29_556 70.7(3) ?
O1 Ba1 O2 . . 30_656 129.8(4) ?
O1 Ba1 O1 1_565 . 1_665 119.991(8) ?
O1 Ba1 O1 1_565 . 28_546 60.009(8) ?
O1 Ba1 O1 1_565 . 28_646 180 ?
O1 Ba1 O1 1_565 . 28_656 60.009(8) ?
O1 Ba1 O2 1_565 . . 50.2(4) ?
O1 Ba1 O2 1_565 . 2_655 109.3(4) ?
O1 Ba1 O2 1_565 . 3_665 109.3(4) ?
O1 Ba1 O2 1_565 . 28_546 129.8(4) ?
O1 Ba1 O2 1_565 . 29_556 70.7(4) ?
O1 Ba1 O2 1_565 . 30_656 70.7(4) ?
O1 Ba1 O1 1_665 . 28_546 180 ?
O1 Ba1 O1 1_665 . 28_646 60.009(8) ?
O1 Ba1 O1 1_665 . 28_656 60.009(8) ?
O1 Ba1 O2 1_665 . . 109.3(3) ?
O1 Ba1 O2 1_665 . 2_655 109.3(3) ?
O1 Ba1 O2 1_665 . 3_665 50.2(4) ?
O1 Ba1 O2 1_665 . 28_546 70.7(3) ?
O1 Ba1 O2 1_665 . 29_556 129.8(4) ?
O1 Ba1 O2 1_665 . 30_656 70.7(3) ?
O1 Ba1 O1 28_546 . 28_646 119.991(8) ?
O1 Ba1 O1 28_546 . 28_656 119.991(8) ?
O1 Ba1 O2 28_546 . . 70.7(3) ?
O1 Ba1 O2 28_546 . 2_655 70.7(3) ?
O1 Ba1 O2 28_546 . 3_665 129.8(4) ?
O1 Ba1 O2 28_546 . 28_546 109.3(3) ?
O1 Ba1 O2 28_546 . 29_556 50.2(4) ?
O1 Ba1 O2 28_546 . 30_656 109.3(3) ?
O1 Ba1 O1 28_646 . 28_656 119.991(8) ?
O1 Ba1 O2 28_646 . . 129.8(4) ?
O1 Ba1 O2 28_646 . 2_655 70.7(4) ?
O1 Ba1 O2 28_646 . 3_665 70.7(4) ?
O1 Ba1 O2 28_646 . 28_546 50.2(4) ?
O1 Ba1 O2 28_646 . 29_556 109.3(4) ?
O1 Ba1 O2 28_646 . 30_656 109.3(4) ?
O1 Ba1 O2 28_656 . . 70.7(3) ?
O1 Ba1 O2 28_656 . 2_655 129.8(4) ?
O1 Ba1 O2 28_656 . 3_665 70.7(3) ?
O1 Ba1 O2 28_656 . 28_546 109.3(3) ?
O1 Ba1 O2 28_656 . 29_556 109.3(3) ?
O1 Ba1 O2 28_656 . 30_656 50.2(4) ?
O2 Ba1 O2 . . 2_655 68.2(3) ?
O2 Ba1 O2 . . 3_665 68.2(3) ?
O2 Ba1 O2 . . 28_546 180 ?
O2 Ba1 O2 . . 29_556 111.8(3) ?
O2 Ba1 O2 . . 30_656 111.8(3) ?
O2 Ba1 O2 2_655 . 3_665 68.2(2) ?
O2 Ba1 O2 2_655 . 28_546 111.8(3) ?
O2 Ba1 O2 2_655 . 29_556 111.8(2) ?
O2 Ba1 O2 2_655 . 30_656 180 ?
O2 Ba1 O2 3_665 . 28_546 111.8(3) ?
O2 Ba1 O2 3_665 . 29_556 180 ?
O2 Ba1 O2 3_665 . 30_656 111.8(2) ?
O2 Ba1 O2 28_546 . 29_556 68.2(3) ?
O2 Ba1 O2 28_546 . 30_656 68.2(3) ?
O2 Ba1 O2 29_556 . 30_656 68.2(2) ?
O2 Zn1 O2 . . 3_665 89.8(4) ?
O2 Zn1 O2 . . 16_556 180 ?
O2 Zn1 O2 . . 17_566 90.2(4) ?
O2 Zn1 O3 . . . 92.3(5) ?
O2 Zn1 O3 . . 16_446 87.7(5) ?
O2 Zn1 O2 3_665 . 16_556 90.2(4) ?
O2 Zn1 O2 3_665 . 17_566 180 ?
O2 Zn1 O3 3_665 . . 92.3(5) ?
O2 Zn1 O3 3_665 . 16_446 87.7(5) ?
O2 Zn1 O2 16_556 . 17_566 89.8(4) ?
O2 Zn1 O3 16_556 . . 87.7(5) ?
O2 Zn1 O3 16_556 . 16_446 92.3(5) ?
O2 Zn1 O3 17_566 . . 87.7(5) ?
O2 Zn1 O3 17_566 . 16_446 92.3(5) ?
O3 Zn1 O3 . . 16_446 180 ?
O1 V1 O2 . . 1_545 107.3(4) ?
O1 V1 O2 . . 2_655 107.3(4) ?
O1 V1 O2 . . 3_555 107.3(4) ?
O2 V1 O2 1_545 . 2_655 111.6(5) ?
O2 V1 O2 1_545 . 3_555 111.6(5) ?
O2 V1 O2 2_655 . 3_555 111.6(5) ?
Ba1 Zn1 V1 . . 1_565 61.65(7) ?

loop_
_geom_bond_atom_site_label_1
_geom_bond_atom_site_label_2
_geom_bond_site_symmetry_1
_geom_bond_site_symmetry_2
_geom_bond_distance
_geom_bond_publ_flag
Ba1 O1 . . 3.4488(3) ?
Ba1 O1 . 1_565 3.4488(2) ?
Ba1 O1 . 1_665 3.4488(3) ?
Ba1 O1 . 28_546 3.4488(3) ?
Ba1 O1 . 28_646 3.4488(2) ?
Ba1 O1 . 28_656 3.4488(3) ?
Ba1 O2 . . 2.811(10) ?
Ba1 O2 . 2_655 2.811(10) ?
Ba1 O2 . 3_665 2.811(10) ?
Ba1 O2 . 28_546 2.811(10) ?
Ba1 O2 . 29_556 2.811(10) ?
Ba1 O2 . 30_656 2.811(10) ?
Zn1 O2 . . 2.233(8) ?
Zn1 O2 . 3_665 2.233(12) ?
Zn1 O2 . 16_556 2.233(8) ?
Zn1 O2 . 17_566 2.233(12) ?
Zn1 O3 . . 1.948(11) ?
Zn1 O3 . 16_446 1.948(11) ?
V1 O1 . . 1.67(2) ?
V1 O2 . 1_545 1.706(11) ?
V1 O2 . 2_655 1.706(11) ?
V1 O2 . 3_555 1.706(11) ?

loop_
_geom_hbond_atom_site_label_D
_geom_hbond_atom_site_label_H
_geom_hbond_atom_site_label_A
_geom_hbond_site_symmetry_D
_geom_hbond_site_symmetry_H
_geom_hbond_site_symmetry_A
_geom_hbond_distance_DH
_geom_hbond_distance_HA
_geom_hbond_distance_DA
_geom_hbond_angle_DHA
_geom_hbond_publ_flag
? ? ? ? ? ? ? ? ? ? ?

loop_
_geom_torsion_atom_site_label_1
_geom_torsion_atom_site_label_2
_geom_torsion_atom_site_label_3
_geom_torsion_atom_site_label_4
_geom_torsion_site_symmetry_1
_geom_torsion_site_symmetry_2
_geom_torsion_site_symmetry_3
_geom_torsion_site_symmetry_4
_geom_torsion
_geom_torsion_publ_flag
? ? ? ? ? ? ? ? ? ?

loop_
_restr_angle_atom_site_label_1
_restr_angle_site_symmetry_1
_restr_angle_atom_site_label_2
_restr_angle_site_symmetry_2
_restr_angle_atom_site_label_3
_restr_angle_site_symmetry_3
_restr_angle_target
_restr_angle_target_weight_param
? ? ? ? ? ? ? ?

loop_
_restr_distance_atom_site_label_1
_restr_distance_site_symmetry_1
_restr_distance_atom_site_label_2
_restr_distance_site_symmetry_2
_restr_distance_target
_restr_distance_target_weight_param
? ? ? ? ? ?

loop_
_restr_equal_angle_atom_site_label_1
_restr_equal_angle_site_symmetry_1
_restr_equal_angle_atom_site_label_2
_restr_equal_angle_site_symmetry_2
_restr_equal_angle_atom_site_label_3
_restr_equal_angle_site_symmetry_3
_restr_equal_angle_class_class_id
_restr_equal_angle_class_target_weight_param
? ? ? ? ? ? ? ?

loop_
_restr_equal_distance_atom_site_label_1
_restr_equal_distance_site_symmetry_1
_restr_equal_distance_atom_site_label_2
_restr_equal_distance_site_symmetry_2
_restr_equal_distance_class_class_id
_restr_equal_distance_class_target_weight_param
? ? ? ? ? ?

loop_
_restr_equal_torsion_atom_site_label_1
_restr_equal_torsion_site_symmetry_1
_restr_equal_torsion_atom_site_label_2
_restr_equal_torsion_site_symmetry_2
_restr_equal_torsion_atom_site_label_3
_restr_equal_torsion_site_symmetry_3
_restr_equal_torsion_atom_site_label_4
_restr_equal_torsion_site_symmetry_4
_restr_equal_torsion_class_class_id
_restr_equal_torsion_class_target_weight_param
? ? ? ? ? ? ? ? ? ?

loop_
_restr_torsion_atom_site_label_1
_restr_torsion_site_symmetry_1
_restr_torsion_atom_site_label_2
_restr_torsion_site_symmetry_2
_restr_torsion_atom_site_label_3
_restr_torsion_site_symmetry_3
_restr_torsion_atom_site_label_4
_restr_torsion_site_symmetry_4
_restr_torsion_angle_target
_restr_torsion_weight_param
? ? ? ? ? ? ? ? ? ?

loop_
_jana_atom_site_adp_c_label
_jana_atom_site_adp_c_type_symbol
_jana_atom_site_adp_c_111
_jana_atom_site_adp_c_112
_jana_atom_site_adp_c_113
_jana_atom_site_adp_c_122
_jana_atom_site_adp_c_123
_jana_atom_site_adp_c_133
_jana_atom_site_adp_c_222
_jana_atom_site_adp_c_223
_jana_atom_site_adp_c_233
_jana_atom_site_adp_c_333
? ? ? ? ? ? ? ? ? ? ? ?

loop_
_jana_atom_site_adp_d_label
_jana_atom_site_adp_d_type_symbol
_jana_atom_site_adp_d_1111
_jana_atom_site_adp_d_1112
_jana_atom_site_adp_d_1113
_jana_atom_site_adp_d_1122
_jana_atom_site_adp_d_1123
_jana_atom_site_adp_d_1133
_jana_atom_site_adp_d_1222
_jana_atom_site_adp_d_1223
_jana_atom_site_adp_d_1233
_jana_atom_site_adp_d_1333
_jana_atom_site_adp_d_2222
_jana_atom_site_adp_d_2223
_jana_atom_site_adp_d_2233
_jana_atom_site_adp_d_2333
_jana_atom_site_adp_d_3333
? ? ? ? ? ? ? ? ? ? ? ? ? ? ? ? ?

loop_
_jana_atom_site_adp_e_label
_jana_atom_site_adp_e_type_symbol
_jana_atom_site_adp_e_11111
_jana_atom_site_adp_e_11112
_jana_atom_site_adp_e_11113
_jana_atom_site_adp_e_11122
_jana_atom_site_adp_e_11123
_jana_atom_site_adp_e_11133
_jana_atom_site_adp_e_11222
_jana_atom_site_adp_e_11223
_jana_atom_site_adp_e_11233
_jana_atom_site_adp_e_11333
_jana_atom_site_adp_e_12222
_jana_atom_site_adp_e_12223
_jana_atom_site_adp_e_12233
_jana_atom_site_adp_e_12333
_jana_atom_site_adp_e_13333
_jana_atom_site_adp_e_22222
_jana_atom_site_adp_e_22223
_jana_atom_site_adp_e_22233
_jana_atom_site_adp_e_22333
_jana_atom_site_adp_e_23333
_jana_atom_site_adp_e_33333
? ? ? ? ? ? ? ? ? ? ? ? ? ? ? ? ? ? ? ? ? ? ?

loop_
_jana_atom_site_adp_f_label
_jana_atom_site_adp_f_type_symbol
_jana_atom_site_adp_f_111111
_jana_atom_site_adp_f_111112
_jana_atom_site_adp_f_111113
_jana_atom_site_adp_f_111122
_jana_atom_site_adp_f_111123
_jana_atom_site_adp_f_111133
_jana_atom_site_adp_f_111222
_jana_atom_site_adp_f_111223
_jana_atom_site_adp_f_111233
_jana_atom_site_adp_f_111333
_jana_atom_site_adp_f_112222
_jana_atom_site_adp_f_112223
_jana_atom_site_adp_f_112233
_jana_atom_site_adp_f_112333
_jana_atom_site_adp_f_113333
_jana_atom_site_adp_f_122222
_jana_atom_site_adp_f_122223
_jana_atom_site_adp_f_122233
_jana_atom_site_adp_f_122333
_jana_atom_site_adp_f_123333
_jana_atom_site_adp_f_133333
_jana_atom_site_adp_f_222222
_jana_atom_site_adp_f_222223
_jana_atom_site_adp_f_222233
_jana_atom_site_adp_f_222333
_jana_atom_site_adp_f_223333
_jana_atom_site_adp_f_233333
_jana_atom_site_adp_f_333333
? ? ? ? ? ? ? ? ? ? ? ? ? ? ? ? ? ? ? ? ? ? ? ? ? ? ? ? ? ?

loop_
_publcif_info_datablock.id
_publcif_info_datablock.publ_exptl
_publcif_info_datablock.publ_geom
_publcif_info_datablock.structure
{374008a7-e14e-4472-8273-3832221eaeca} ? ? ?
{a4e7ea09-8302-4719-8537-acdf769d1144} y y y

loop_
_publcif_info_exptl_table_extra_item
?

loop_
_publcif_info_exptl_table_header_item
?

loop_
_publcif_info_tables.block_id
_publcif_info_tables.reference_item
{374008a7-e14e-4472-8273-3832221eaeca} '_publcif_info_datablock.publ_exptl'

loop_
_publcif_info_cif.paper_type
CE
